data_7227451
loop_
_publ_author_name
'Du, Zi-Yi'
'Zhang, Ling'
'Wang, Bao-Ying'
'Liu, Sui-Jun'
'Huang, Bo'
'Liu, Cai-Ming'
'Zhang, Wei-Xiong'

_publ_section_title
;
 Two magnetic \D-chain-based Mn(ii) and Co(ii) coordination polymers with
 mixed carboxylate--phosphinate and \m3-OH&#x2212; bridges
;
_journal_issue 7
_journal_name_full CrystEngComm
_journal_page_first 1052
_journal_paper_doi 10.1039/C6CE02537D
_journal_volume 19
_journal_year 2017
_chemical_formula_moiety 'C18 H20 Co3 O10 P2'
_chemical_formula_sum 'C18 H20 Co3 O10 P2'
_chemical_formula_weight 635.07
_space_group_crystal_system monoclinic
_space_group_IT_number 14
_space_group_name_Hall '-P 2yn'
_space_group_name_H-M_alt 'P 1 21/n 1'
_symmetry_space_group_name_Hall '-P 2yn'
_symmetry_space_group_name_H-M 'P 1 21/n 1'
_atom_sites_solution_hydrogens mixed
_audit_creation_method SHELXL-2014/7
_audit_update_record
;
2017-01-05 deposited with the CCDC.
2017-01-16 downloaded from the CCDC.
;
_cell_angle_alpha 90
_cell_angle_beta 90.889(6)
_cell_angle_gamma 90
_cell_formula_units_Z 2
_cell_length_a 5.4625(4)
_cell_length_b 6.5901(6)
_cell_length_c 29.293(3)
_cell_measurement_reflns_used 1579
_cell_measurement_temperature 296(2)
_cell_measurement_theta_max 25.54
_cell_measurement_theta_min 3.17
_cell_volume 1054.37(16)
_computing_cell_refinement 'Bruker SMART'
_computing_data_collection 'Bruker SMART'
_computing_data_reduction 'Bruker SAINT'
_computing_molecular_graphics 'Bruker SHELXTL'
_computing_publication_material 'Bruker SHELXTL'
_computing_structure_refinement 'SHELXL-2014/7 (Sheldrick, 2014)'
_computing_structure_solution 'Bruker SHELXTL'
_diffrn_ambient_temperature 296(2)
_diffrn_measured_fraction_theta_full 0.996
_diffrn_measured_fraction_theta_max 0.992
_diffrn_measurement_device_type 'CCD area detector'
_diffrn_measurement_method 'phi and omega scans'
_diffrn_radiation_type MoK\a
_diffrn_radiation_wavelength 0.71073
_diffrn_reflns_av_R_equivalents 0.0587
_diffrn_reflns_av_unetI/netI 0.0548
_diffrn_reflns_Laue_measured_fraction_full 0.996
_diffrn_reflns_Laue_measured_fraction_max 0.992
_diffrn_reflns_limit_h_max 7
_diffrn_reflns_limit_h_min -7
_diffrn_reflns_limit_k_max 7
_diffrn_reflns_limit_k_min -8
_diffrn_reflns_limit_l_max 38
_diffrn_reflns_limit_l_min -32
_diffrn_reflns_number 9842
_diffrn_reflns_point_group_measured_fraction_full 0.996
_diffrn_reflns_point_group_measured_fraction_max 0.992
_diffrn_reflns_theta_full 25.242
_diffrn_reflns_theta_max 27.902
_diffrn_reflns_theta_min 3.168
_exptl_absorpt_coefficient_mu 2.541
_exptl_absorpt_correction_T_max 0.7456
_exptl_absorpt_correction_T_min 0.6251
_exptl_absorpt_correction_type multi-scan
_exptl_absorpt_process_details 'SADABS (Bruker, 2008)'
_exptl_crystal_colour purple
_exptl_crystal_density_diffrn 2.000
_exptl_crystal_description plate
_exptl_crystal_F_000 638
_exptl_crystal_size_max 0.20
_exptl_crystal_size_mid 0.07
_exptl_crystal_size_min 0.02
_refine_diff_density_max 0.684
_refine_diff_density_min -0.649
_refine_diff_density_rms 0.114
_refine_ls_extinction_method none
_refine_ls_goodness_of_fit_ref 1.040
_refine_ls_hydrogen_treatment mixed
_refine_ls_matrix_type full
_refine_ls_number_parameters 154
_refine_ls_number_reflns 2501
_refine_ls_number_restraints 1
_refine_ls_restrained_S_all 1.040
_refine_ls_R_factor_all 0.0604
_refine_ls_R_factor_gt 0.0414
_refine_ls_shift/su_max 0.000
_refine_ls_shift/su_mean 0.000
_refine_ls_structure_factor_coef Fsqd
_refine_ls_weighting_details 'w=1/[\s^2^(Fo^2^)+(0.0292P)^2^+1.7735P] where P=(Fo^2^+2Fc^2^)/3'
_refine_ls_weighting_scheme calc
_refine_ls_wR_factor_gt 0.0830
_refine_ls_wR_factor_ref 0.0897
_reflns_Friedel_coverage 0.000
_reflns_number_gt 1947
_reflns_number_total 2501
_reflns_threshold_expression 'I > 2\s(I)'
_cod_data_source_file c6ce02537d2.cif
_cod_data_source_block 2
_cod_depositor_comments
;
The following automatic conversions were performed:

'_exptl_absorpt_correction_type' value 'Multi-scan' changed to
'multi-scan' according to
/usr/data/users/saulius/crontab/automatic-downloads/rss-feeds/RSC/lib/dictionaries/cif_core.dic
dictionary named 'cif_core.dic' version 2.4.2 from 2011-04-26.

Automatic conversion script
Id: cif_fix_values 4268 2015-11-12 08:31:59Z antanas 

 Adding full bibliography for 7227451--7227452.cif.
;
_cod_original_cell_volume 1054.38(15)
_cod_database_code 7227451
_shelx_shelxl_version_number 2014/7
_shelx_space_group_comment
; 
The symmetry employed for this shelxl refinement is uniquely defined 
by the following loop, which should always be used as a source of 
symmetry information in preference to the above space-group names. 
They are only intended as comments. 
;

loop_
_space_group_symop_operation_xyz
'x, y, z'
'-x+1/2, y+1/2, -z+1/2'
'-x, -y, -z'
'x-1/2, -y-1/2, z-1/2'

loop_
_atom_site_label
_atom_site_type_symbol
_atom_site_fract_x
_atom_site_fract_y
_atom_site_fract_z
_atom_site_U_iso_or_equiv
_atom_site_adp_type
_atom_site_occupancy
_atom_site_site_symmetry_order
_atom_site_calc_flag
_atom_site_refinement_flags_posn
_atom_site_refinement_flags_adp
_atom_site_refinement_flags_occupancy
Co1 Co -0.00648(9) 0.31202(7) 0.03650(2) 0.01617(14) Uani 1 1 d . . .
Co2 Co -0.5000 0.5000 0.0000 0.01585(17) Uani 1 2 d S . P
P1 P -0.52006(17) -0.31433(14) -0.10344(3) 0.0158(2) Uani 1 1 d . . .
C1 C -0.4626(7) -0.4601(5) -0.15467(12) 0.0197(8) Uani 1 1 d . . .
C2 C -0.6334(8) -0.4574(6) -0.19044(13) 0.0288(9) Uani 1 1 d . . .
H2A H -0.7758 -0.3812 -0.1879 0.035 Uiso 1 1 calc R U .
C3 C -0.5914(9) -0.5686(7) -0.22983(14) 0.0378(11) Uani 1 1 d . . .
H3A H -0.7055 -0.5661 -0.2537 0.045 Uiso 1 1 calc R U .
C4 C -0.3827(9) -0.6815(7) -0.23362(15) 0.0377(11) Uani 1 1 d . . .
H4A H -0.3545 -0.7552 -0.2601 0.045 Uiso 1 1 calc R U .
C5 C -0.2141(8) -0.6860(7) -0.19812(15) 0.0354(10) Uani 1 1 d . . .
H5A H -0.0744 -0.7658 -0.2005 0.043 Uiso 1 1 calc R U .
C6 C -0.2505(7) -0.5736(6) -0.15920(14) 0.0269(9) Uani 1 1 d . . .
H6A H -0.1328 -0.5737 -0.1359 0.032 Uiso 1 1 calc R U .
C7 C -0.4329(7) -0.0588(5) -0.11636(12) 0.0199(8) Uani 1 1 d . . .
H7A H -0.2596 -0.0552 -0.1231 0.024 Uiso 1 1 calc R U .
H7B H -0.5224 -0.0135 -0.1433 0.024 Uiso 1 1 calc R U .
C8 C -0.4840(7) 0.0859(5) -0.07682(12) 0.0184(8) Uani 1 1 d . . .
H8A H -0.5107 0.2210 -0.0891 0.022 Uiso 1 1 calc R U .
H8B H -0.6339 0.0438 -0.0622 0.022 Uiso 1 1 calc R U .
C9 C -0.2804(7) 0.0958(5) -0.04092(12) 0.0174(7) Uani 1 1 d . . .
O1 O -0.3574(4) -0.4010(4) -0.06513(8) 0.0180(5) Uani 1 1 d . . .
O2 O -0.7918(5) -0.3174(4) -0.09508(8) 0.0216(6) Uani 1 1 d . . .
O3 O -0.0912(5) -0.0072(4) -0.04607(9) 0.0231(6) Uani 1 1 d . . .
O4 O -0.3089(4) 0.2193(4) -0.00771(8) 0.0180(5) Uani 1 1 d . . .
O5 O -0.1705(4) 0.5993(4) 0.02170(8) 0.0173(5) Uani 1 1 d D . .
H5B H -0.166(8) 0.677(5) 0.0442(10) 0.026 Uiso 1 1 d D U .

loop_
_atom_site_aniso_label
_atom_site_aniso_U_11
_atom_site_aniso_U_22
_atom_site_aniso_U_33
_atom_site_aniso_U_23
_atom_site_aniso_U_13
_atom_site_aniso_U_12
Co1 0.0137(3) 0.0148(2) 0.0201(3) 0.0005(2) 0.00087(19) 0.0012(2)
Co2 0.0125(4) 0.0145(3) 0.0205(3) -0.0002(3) -0.0001(3) 0.0006(3)
P1 0.0163(5) 0.0144(4) 0.0166(4) -0.0008(4) 0.0004(4) -0.0002(4)
C1 0.023(2) 0.0168(19) 0.0192(18) -0.0013(14) 0.0028(15) -0.0049(15)
C2 0.028(2) 0.032(2) 0.027(2) -0.0032(17) 0.0003(17) 0.0012(18)
C3 0.041(3) 0.048(3) 0.023(2) -0.008(2) -0.0041(19) -0.006(2)
C4 0.047(3) 0.039(3) 0.027(2) -0.016(2) 0.006(2) -0.003(2)
C5 0.030(2) 0.034(2) 0.042(3) -0.012(2) 0.008(2) 0.005(2)
C6 0.022(2) 0.029(2) 0.029(2) -0.0050(17) 0.0007(17) 0.0035(17)
C7 0.023(2) 0.0176(18) 0.0192(18) 0.0031(14) -0.0036(15) -0.0024(15)
C8 0.0186(19) 0.0131(17) 0.0233(19) -0.0007(15) -0.0037(15) -0.0003(15)
C9 0.0180(19) 0.0120(17) 0.0223(18) 0.0024(15) 0.0022(14) -0.0015(14)
O1 0.0134(13) 0.0192(13) 0.0214(13) 0.0003(11) -0.0022(10) 0.0021(10)
O2 0.0171(14) 0.0248(14) 0.0230(13) -0.0010(11) 0.0022(11) -0.0012(11)
O3 0.0204(14) 0.0200(13) 0.0288(14) -0.0020(11) -0.0010(11) 0.0065(12)
O4 0.0155(13) 0.0148(13) 0.0236(13) -0.0047(10) -0.0019(10) 0.0016(10)
O5 0.0146(13) 0.0173(13) 0.0201(13) -0.0038(10) 0.0012(10) -0.0006(11)

loop_
_atom_type_symbol
_atom_type_description
_atom_type_scat_dispersion_real
_atom_type_scat_dispersion_imag
_atom_type_scat_source
C C 0.0033 0.0016 'International Tables Vol C Tables 4.2.6.8 and 6.1.1.4'
H H 0.0000 0.0000 'International Tables Vol C Tables 4.2.6.8 and 6.1.1.4'
O O 0.0106 0.0060 'International Tables Vol C Tables 4.2.6.8 and 6.1.1.4'
P P 0.1023 0.0942 'International Tables Vol C Tables 4.2.6.8 and 6.1.1.4'
Co Co 0.3494 0.9721 'International Tables Vol C Tables 4.2.6.8 and 6.1.1.4'

loop_
_geom_angle_atom_site_label_1
_geom_angle_atom_site_label_2
_geom_angle_atom_site_label_3
_geom_angle
_geom_angle_site_symmetry_1
_geom_angle_site_symmetry_3
O2 Co1 O5 162.25(11) 3_455 3_565
O2 Co1 O3 92.49(10) 3_455 3
O5 Co1 O3 105.14(10) 3_565 3
O2 Co1 O5 85.73(10) 3_455 .
O5 Co1 O5 77.35(10) 3_565 .
O3 Co1 O5 168.99(10) 3 .
O2 Co1 O4 95.17(10) 3_455 .
O5 Co1 O4 87.05(9) 3_565 .
O3 Co1 O4 89.99(10) 3 .
O5 Co1 O4 79.37(9) . .
O2 Co1 O1 99.69(10) 3_455 3
O5 Co1 O1 78.99(9) 3_565 3
O3 Co1 O1 88.75(10) 3 3
O5 Co1 O1 102.25(10) . 3
O4 Co1 O1 165.13(9) . 3
O5 Co2 O5 180.0 3_465 .
O5 Co2 O4 96.97(10) 3_465 .
O5 Co2 O4 83.03(10) . .
O5 Co2 O4 83.03(10) 3_465 3_465
O5 Co2 O4 96.97(10) . 3_465
O4 Co2 O4 180.0 . 3_465
O5 Co2 O1 98.72(9) 3_465 1_565
O5 Co2 O1 81.28(9) . 1_565
O4 Co2 O1 89.12(9) . 1_565
O4 Co2 O1 90.88(9) 3_465 1_565
O5 Co2 O1 81.28(9) 3_465 3_455
O5 Co2 O1 98.72(9) . 3_455
O4 Co2 O1 90.88(9) . 3_455
O4 Co2 O1 89.12(9) 3_465 3_455
O1 Co2 O1 180.00(6) 1_565 3_455
O2 P1 O1 115.94(14) . .
O2 P1 C7 108.19(17) . .
O1 P1 C7 110.63(16) . .
O2 P1 C1 108.11(16) . .
O1 P1 C1 107.64(16) . .
C7 P1 C1 105.84(16) . .
C6 C1 C2 119.1(3) . .
C6 C1 P1 121.4(3) . .
C2 C1 P1 119.6(3) . .
C3 C2 C1 120.1(4) . .
C4 C3 C2 120.2(4) . .
C3 C4 C5 119.9(4) . .
C6 C5 C4 120.6(4) . .
C5 C6 C1 120.1(4) . .
C8 C7 P1 111.9(2) . .
C9 C8 C7 114.2(3) . .
O3 C9 O4 123.2(4) . .
O3 C9 C8 119.5(3) . .
O4 C9 C8 117.2(3) . .
P1 O1 Co2 122.96(14) . 1_545
P1 O1 Co1 133.08(15) . 3
Co2 O1 Co1 94.50(9) 1_545 3
P1 O2 Co1 132.64(16) . 3_455
C9 O3 Co1 135.6(2) . 3
C9 O4 Co2 134.1(2) . .
C9 O4 Co1 122.2(2) . .
Co2 O4 Co1 93.55(9) . .
Co2 O5 Co1 105.09(11) . 3_565
Co2 O5 Co1 98.41(11) . .
Co1 O5 Co1 102.65(10) 3_565 .

loop_
_geom_bond_atom_site_label_1
_geom_bond_atom_site_label_2
_geom_bond_distance
_geom_bond_site_symmetry_2
Co1 O2 2.054(2) 3_455
Co1 O5 2.057(2) 3_565
Co1 O3 2.096(3) 3
Co1 O5 2.136(3) .
Co1 O4 2.171(3) .
Co1 O1 2.224(2) 3
Co2 O5 2.009(3) 3_465
Co2 O5 2.009(3) .
Co2 O4 2.138(2) .
Co2 O4 2.138(2) 3_465
Co2 O1 2.172(2) 1_565
Co2 O1 2.172(2) 3_455
P1 O2 1.508(3) .
P1 O1 1.531(3) .
P1 C7 1.792(4) .
P1 C1 1.813(4) .
C1 C6 1.387(5) .
C1 C2 1.392(5) .
C2 C3 1.389(6) .
C3 C4 1.368(7) .
C4 C5 1.379(6) .
C5 C6 1.377(5) .
C7 C8 1.529(5) .
C8 C9 1.520(5) .
C9 O3 1.248(4) .
C9 O4 1.280(4) .
O1 Co2 2.172(2) 1_545
O1 Co1 2.224(2) 3
O2 Co1 2.054(2) 3_455
O3 Co1 2.096(3) 3
O5 Co1 2.057(2) 3_565
